data_7248547
loop_
_publ_author_name
'Middya, Puspendu'
'Frontera, Antonio'
'Chattopadhyay, Shouvik'

_publ_section_title
;
 The crucial role of hydrogen bonding in shaping the structures of
 zinc-based coordination polymers using tridentate N, N, O donor reduced
 Schiff base ligands and bridging acetates
;
_journal_issue 20
_journal_name_full 'RSC Advances'
_journal_page_first 13905
_journal_page_last 13914
_journal_paper_doi 10.1039/D4RA00550C
_journal_volume 14
_journal_year 2024
_chemical_formula_sum 'C16 H23 Cl N2 O8 Zn2'
_chemical_formula_weight 537.59
_space_group_crystal_system orthorhombic
_space_group_IT_number 43
_space_group_name_Hall 'F 2 -2d'
_space_group_name_H-M_alt 'F d d 2'
_atom_sites_solution_hydrogens geom
_audit_creation_method SHELXL-2018/3
_audit_update_record
;
2024-01-04 deposited with the CCDC.	2024-04-23 downloaded from the CCDC.
;
_cell_angle_alpha 90
_cell_angle_beta 90
_cell_angle_gamma 90
_cell_formula_units_Z 16
_cell_length_a 25.653(16)
_cell_length_b 38.97(2)
_cell_length_c 8.972(6)
_cell_measurement_reflns_used 900
_cell_measurement_temperature 273(2)
_cell_measurement_theta_max 26.695
_cell_measurement_theta_min 1.901
_cell_volume 8969(9)
_computing_cell_refinement 'SAINT (Bruker, 2000)'
_computing_data_collection 'SMART (Bruker, 2000)'
_computing_data_reduction SAINT
_computing_molecular_graphics 'Ortep-3 for Windows (Farrugia, 1999) and CAMERON (Watkin et al., 1993)'
_computing_publication_material 'PLATON (Spek, 2003)'
_computing_structure_refinement 'SHELXL-2018/3 (Sheldrick, 2018)'
_computing_structure_solution 'SHELXT 2014/5 (Sheldrick, 2014)'
_diffrn_ambient_temperature 273(2)
_diffrn_measured_fraction_theta_full 0.994
_diffrn_measured_fraction_theta_max 0.993
_diffrn_measurement_device_type 'BRUKER D8 QUEST AREA DETECTOR'
_diffrn_radiation_type MoK\a
_diffrn_radiation_wavelength 0.71073
_diffrn_reflns_av_R_equivalents 0.0600
_diffrn_reflns_av_unetI/netI 0.0353
_diffrn_reflns_Laue_measured_fraction_full 0.994
_diffrn_reflns_Laue_measured_fraction_max 0.993
_diffrn_reflns_limit_h_max 32
_diffrn_reflns_limit_h_min -32
_diffrn_reflns_limit_k_max 49
_diffrn_reflns_limit_k_min -48
_diffrn_reflns_limit_l_max 11
_diffrn_reflns_limit_l_min -11
_diffrn_reflns_number 33994
_diffrn_reflns_point_group_measured_fraction_full 0.994
_diffrn_reflns_point_group_measured_fraction_max 0.989
_diffrn_reflns_theta_full 25.242
_diffrn_reflns_theta_max 26.695
_diffrn_reflns_theta_min 1.901
_exptl_absorpt_coefficient_mu 2.300
_exptl_absorpt_correction_T_max 0.631
_exptl_absorpt_correction_T_min 0.441
_exptl_absorpt_correction_type multi-scan
_exptl_absorpt_process_details SADABS
_exptl_crystal_colour colourless
_exptl_crystal_density_diffrn 1.592
_exptl_crystal_description block
_exptl_crystal_F_000 4384
_exptl_crystal_size_max 0.4
_exptl_crystal_size_mid 0.3
_exptl_crystal_size_min 0.2
_refine_diff_density_max 0.731
_refine_diff_density_min -0.993
_refine_diff_density_rms 0.324
_refine_ls_abs_structure_details
;
 Flack x determined using 1905 quotients [(I+)-(I-)]/[(I+)+(I-)]
 (Parsons, Flack and Wagner, Acta Cryst. B69 (2013) 249-259).
;
_refine_ls_abs_structure_Flack 0.078(8)
_refine_ls_extinction_method none
_refine_ls_goodness_of_fit_ref 1.129
_refine_ls_hydrogen_treatment constr
_refine_ls_matrix_type full
_refine_ls_number_parameters 262
_refine_ls_number_reflns 4696
_refine_ls_number_restraints 1
_refine_ls_restrained_S_all 1.129
_refine_ls_R_factor_all 0.0441
_refine_ls_R_factor_gt 0.0378
_refine_ls_shift/su_max 0.001
_refine_ls_shift/su_mean 0.000
_refine_ls_structure_factor_coef Fsqd
_refine_ls_weighting_details 'w=1/[\s^2^(Fo^2^)+(0.0685P)^2^+13.5422P] where P=(Fo^2^+2Fc^2^)/3'
_refine_ls_weighting_scheme calc
_refine_ls_wR_factor_gt 0.1044
_refine_ls_wR_factor_ref 0.1158
_reflns_Friedel_coverage 0.869
_reflns_Friedel_fraction_full 0.993
_reflns_Friedel_fraction_max 0.985
_reflns_number_gt 4321
_reflns_number_total 4748
_reflns_threshold_expression 'I > 2\s(I)'
_cod_data_source_file d4ra00550c2.cif
_cod_data_source_block shelx
_cod_original_cell_volume 8969(10)
_cod_database_code 7248547
_shelx_shelxl_version_number 2018/3
_shelx_space_group_comment
;
The symmetry employed for this shelxl refinement is uniquely defined
by the following loop, which should always be used as a source of
symmetry information in preference to the above space-group names.
They are only intended as comments.
;

loop_
_space_group_symop_operation_xyz
'x, y, z'
'-x, -y, z'
'-x+1/4, y+1/4, z+1/4'
'x+1/4, -y+1/4, z+1/4'
'x, y+1/2, z+1/2'
'-x, -y+1/2, z+1/2'
'-x+1/4, y+3/4, z+3/4'
'x+1/4, -y+3/4, z+3/4'
'x+1/2, y, z+1/2'
'-x+1/2, -y, z+1/2'
'-x+3/4, y+1/4, z+3/4'
'x+3/4, -y+1/4, z+3/4'
'x+1/2, y+1/2, z'
'-x+1/2, -y+1/2, z'
'-x+3/4, y+3/4, z+1/4'
'x+3/4, -y+3/4, z+1/4'

loop_
_atom_site_label
_atom_site_type_symbol
_atom_site_fract_x
_atom_site_fract_y
_atom_site_fract_z
_atom_site_U_iso_or_equiv
_atom_site_adp_type
_atom_site_occupancy
_atom_site_site_symmetry_order
_atom_site_calc_flag
_atom_site_refinement_flags_posn
_atom_site_refinement_flags_adp
_atom_site_refinement_flags_occupancy
_atom_site_disorder_assembly
_atom_site_disorder_group
Zn2 Zn 0.76126(3) 0.65638(2) 0.57881(7) 0.0451(2) Uani 1 1 d . . . . .
Zn1 Zn 0.66747(3) 0.65710(2) 0.33980(7) 0.04454(19) Uani 1 1 d . . . . .
Cl1 Cl 0.71370(11) 0.47720(5) 0.4876(3) 0.0866(7) Uani 1 1 d . . . . .
O7 O 0.84324(16) 0.61164(12) 0.6502(5) 0.0494(10) Uani 1 1 d . . . . .
O3 O 0.81133(18) 0.67153(13) 0.4294(6) 0.0572(11) Uani 1 1 d . . . . .
O1 O 0.70980(16) 0.62704(10) 0.4842(5) 0.0463(9) Uani 1 1 d . . . . .
O5 O 0.7228(2) 0.69708(13) 0.6501(6) 0.0634(13) Uani 1 1 d . . . . .
O4 O 0.6649(2) 0.69971(13) 0.4708(7) 0.0718(15) Uani 1 1 d . . . . .
N1 N 0.66989(18) 0.61641(13) 0.1815(5) 0.0410(10) Uani 1 1 d . . . . .
H1 H 0.637608 0.603161 0.191308 0.049 Uiso 1 1 calc R U . . .
O2 O 0.7503(2) 0.67699(17) 0.2579(8) 0.0848(19) Uani 1 1 d . . . . .
N2 N 0.6408(2) 0.68553(13) 0.1542(6) 0.0488(11) Uani 1 1 d . . . . .
H2 H 0.670241 0.699399 0.118995 0.059 Uiso 1 1 calc R U . . .
O6 O 0.78463(17) 0.64066(14) 0.7728(6) 0.0583(11) Uani 1 1 d . . . . .
C8 C 0.6697(3) 0.63284(19) 0.0333(7) 0.0578(16) Uani 1 1 d . . . . .
H8A H 0.661290 0.616135 -0.043181 0.069 Uiso 1 1 calc R U . . .
H8B H 0.703748 0.642471 0.011497 0.069 Uiso 1 1 calc R U . . .
C9 C 0.6286(3) 0.66113(18) 0.0372(8) 0.0599(17) Uani 1 1 d . . . . .
H9A H 0.627645 0.672807 -0.058276 0.072 Uiso 1 1 calc R U . . .
H9B H 0.594558 0.651148 0.055174 0.072 Uiso 1 1 calc R U . . .
C12 C 0.8333(4) 0.6988(3) 0.2056(13) 0.096(3) Uani 1 1 d . . . . .
H12A H 0.866090 0.700404 0.256512 0.144 Uiso 1 1 calc R U . . .
H12B H 0.837595 0.685893 0.115371 0.144 Uiso 1 1 calc R U . . .
H12C H 0.821079 0.721481 0.181765 0.144 Uiso 1 1 calc R U . . .
C11 C 0.7943(3) 0.68126(16) 0.3040(8) 0.0553(15) Uani 1 1 d . . . . .
C16 C 0.8447(3) 0.6096(2) 0.9161(8) 0.0644(18) Uani 1 1 d . . . . .
H16A H 0.824197 0.619628 0.994297 0.097 Uiso 1 1 calc R U . . .
H16B H 0.842957 0.585045 0.922944 0.097 Uiso 1 1 calc R U . . .
H16C H 0.880276 0.616894 0.925887 0.097 Uiso 1 1 calc R U . . .
C7 C 0.7138(3) 0.59283(15) 0.2023(7) 0.0475(14) Uani 1 1 d . . . . .
H7A H 0.746159 0.605627 0.197014 0.057 Uiso 1 1 calc R U . . .
H7B H 0.713871 0.576090 0.122253 0.057 Uiso 1 1 calc R U . . .
C14 C 0.6709(3) 0.74645(19) 0.6320(12) 0.073(2) Uani 1 1 d . . . . .
H14A H 0.691428 0.752921 0.716938 0.110 Uiso 1 1 calc R U . . .
H14B H 0.675916 0.762891 0.553569 0.110 Uiso 1 1 calc R U . . .
H14C H 0.634747 0.745833 0.659334 0.110 Uiso 1 1 calc R U . . .
C6 C 0.71090(19) 0.57444(14) 0.3495(7) 0.0409(11) Uani 1 1 d . . . . .
C2 C 0.7096(3) 0.57490(18) 0.6174(7) 0.0555(16) Uani 1 1 d . . . . .
H2A H 0.709092 0.586892 0.707052 0.067 Uiso 1 1 calc R U . . .
C10 C 0.5976(3) 0.7092(2) 0.1842(11) 0.071(2) Uani 1 1 d . . . . .
H10A H 0.607395 0.724817 0.262090 0.107 Uiso 1 1 calc R U . . .
H10B H 0.589587 0.721909 0.095418 0.107 Uiso 1 1 calc R U . . .
H10C H 0.567469 0.696379 0.214733 0.107 Uiso 1 1 calc R U . . .
C1 C 0.7098(2) 0.59269(14) 0.4834(7) 0.0403(12) Uani 1 1 d . . . . .
C5 C 0.7108(2) 0.53893(15) 0.3534(8) 0.0485(13) Uani 1 1 d . . . . .
H5 H 0.710694 0.526567 0.264741 0.058 Uiso 1 1 calc R U . . .
C13 C 0.6874(2) 0.71194(15) 0.5794(9) 0.0508(13) Uani 1 1 d . . . . .
C4 C 0.7107(3) 0.52185(15) 0.4869(9) 0.0549(15) Uani 1 1 d . . . . .
C3 C 0.7103(3) 0.53919(19) 0.6182(8) 0.0608(18) Uani 1 1 d . . . . .
H3 H 0.710419 0.527277 0.707992 0.073 Uiso 1 1 calc R U . . .
C15 C 0.8239(2) 0.62088(16) 0.7683(7) 0.0450(12) Uani 1 1 d . . . . .
O8 O 0.7263(4) 0.7163(2) -0.0379(9) 0.116(3) Uani 1 1 d . . . . .

loop_
_atom_site_aniso_label
_atom_site_aniso_U_11
_atom_site_aniso_U_22
_atom_site_aniso_U_33
_atom_site_aniso_U_23
_atom_site_aniso_U_13
_atom_site_aniso_U_12
Zn2 0.0399(3) 0.0510(4) 0.0444(4) -0.0059(3) -0.0135(3) 0.0036(3)
Zn1 0.0463(4) 0.0460(3) 0.0413(3) 0.0015(3) -0.0151(3) 0.0017(2)
Cl1 0.1055(16) 0.0457(8) 0.1085(18) 0.0128(10) -0.0164(14) 0.0029(10)
O7 0.041(2) 0.067(3) 0.040(2) 0.0011(19) -0.0077(17) 0.0035(18)
O3 0.047(2) 0.072(3) 0.053(3) 0.008(2) -0.011(2) -0.001(2)
O1 0.048(2) 0.0429(19) 0.048(2) -0.0007(17) -0.0185(18) -0.0003(18)
O5 0.062(3) 0.057(3) 0.071(3) -0.023(2) -0.025(2) 0.012(2)
O4 0.080(3) 0.054(3) 0.081(4) -0.012(3) -0.039(3) 0.010(2)
N1 0.039(2) 0.051(3) 0.033(2) 0.0024(19) -0.0042(18) 0.0010(19)
O2 0.069(3) 0.094(4) 0.091(4) 0.032(3) -0.037(3) -0.020(3)
N2 0.047(3) 0.050(3) 0.049(2) 0.007(2) -0.013(2) -0.002(2)
O6 0.051(2) 0.077(3) 0.047(2) -0.007(2) -0.007(2) 0.016(2)
C8 0.082(5) 0.060(4) 0.032(3) 0.006(3) -0.003(3) 0.001(3)
C9 0.065(4) 0.070(4) 0.046(3) 0.004(3) -0.025(3) 0.004(3)
C12 0.091(7) 0.112(8) 0.084(7) 0.039(6) 0.006(5) -0.010(6)
C11 0.051(3) 0.051(3) 0.064(4) 0.008(3) -0.014(3) 0.001(3)
C16 0.069(4) 0.084(5) 0.041(3) 0.010(3) -0.008(3) 0.009(4)
C7 0.047(3) 0.050(3) 0.046(3) 0.005(2) 0.003(3) 0.008(2)
C14 0.058(4) 0.055(4) 0.107(7) -0.023(4) -0.014(4) 0.009(3)
C6 0.032(2) 0.047(3) 0.043(3) 0.004(2) -0.007(2) 0.0024(19)
C2 0.059(4) 0.060(4) 0.047(4) 0.007(3) -0.008(3) 0.004(3)
C10 0.065(4) 0.068(4) 0.082(5) 0.007(4) -0.020(4) 0.018(4)
C1 0.035(3) 0.045(3) 0.041(3) 0.002(2) -0.010(2) -0.001(2)
C5 0.044(3) 0.045(3) 0.057(4) -0.006(3) -0.009(3) 0.000(2)
C13 0.037(3) 0.047(3) 0.068(4) -0.008(3) -0.010(3) -0.003(2)
C4 0.055(3) 0.043(3) 0.067(4) 0.007(3) -0.009(3) -0.001(3)
C3 0.071(4) 0.059(4) 0.053(4) 0.014(3) -0.009(3) 0.002(3)
C15 0.040(3) 0.055(3) 0.040(3) 0.004(2) -0.005(2) -0.003(2)
O8 0.160(8) 0.126(6) 0.062(4) 0.008(4) 0.009(5) -0.047(6)

loop_
_atom_type_symbol
_atom_type_description
_atom_type_scat_dispersion_real
_atom_type_scat_dispersion_imag
_atom_type_scat_source
C C 0.0033 0.0016 'International Tables Vol C Tables 4.2.6.8 and 6.1.1.4'
H H 0.0000 0.0000 'International Tables Vol C Tables 4.2.6.8 and 6.1.1.4'
N N 0.0061 0.0033 'International Tables Vol C Tables 4.2.6.8 and 6.1.1.4'
O O 0.0106 0.0060 'International Tables Vol C Tables 4.2.6.8 and 6.1.1.4'
Cl Cl 0.1484 0.1585 'International Tables Vol C Tables 4.2.6.8 and 6.1.1.4'
Zn Zn 0.2839 1.4301 'International Tables Vol C Tables 4.2.6.8 and 6.1.1.4'

loop_
_geom_angle_atom_site_label_1
_geom_angle_atom_site_label_2
_geom_angle_atom_site_label_3
_geom_angle
_geom_angle_site_symmetry_1
_geom_angle_site_symmetry_3
_geom_angle_publ_flag
O6 Zn2 O1 114.6(2) . . ?
O6 Zn2 O3 120.6(2) . . ?
O1 Zn2 O3 109.0(2) . . ?
O6 Zn2 O5 96.7(2) . . ?
O1 Zn2 O5 105.97(19) . . ?
O3 Zn2 O5 108.0(2) . . ?
O4 Zn1 O1 96.8(2) . . ?
O4 Zn1 O7 96.0(2) . 12_464 ?
O1 Zn1 O7 96.75(18) . 12_464 ?
O4 Zn1 N2 91.0(2) . . ?
O1 Zn1 N2 164.9(2) . . ?
O7 Zn1 N2 95.29(19) 12_464 . ?
O4 Zn1 N1 173.4(2) . . ?
O1 Zn1 N1 88.90(18) . . ?
O7 Zn1 N1 86.57(18) 12_464 . ?
N2 Zn1 N1 82.8(2) . . ?
O4 Zn1 O2 86.6(3) . . ?
O1 Zn1 O2 84.75(19) . . ?
O7 Zn1 O2 176.8(2) 12_464 . ?
N2 Zn1 O2 82.8(2) . . ?
N1 Zn1 O2 90.6(2) . . ?
C15 O7 Zn1 133.6(4) . 4_565 ?
C11 O3 Zn2 118.3(4) . . ?
C1 O1 Zn2 126.2(4) . . ?
C1 O1 Zn1 124.5(4) . . ?
Zn2 O1 Zn1 107.40(18) . . ?
C13 O5 Zn2 124.8(5) . . ?
C13 O4 Zn1 139.4(4) . . ?
C7 N1 C8 112.9(5) . . ?
C7 N1 Zn1 113.8(4) . . ?
C8 N1 Zn1 106.1(4) . . ?
C7 N1 H1 107.9 . . ?
C8 N1 H1 107.9 . . ?
Zn1 N1 H1 107.9 . . ?
C11 O2 Zn1 140.3(6) . . ?
C9 N2 C10 112.4(6) . . ?
C9 N2 Zn1 107.2(4) . . ?
C10 N2 Zn1 115.4(5) . . ?
C9 N2 H2 107.1 . . ?
C10 N2 H2 107.1 . . ?
Zn1 N2 H2 107.1 . . ?
C15 O6 Zn2 114.1(4) . . ?
N1 C8 C9 107.1(5) . . ?
N1 C8 H8A 110.3 . . ?
C9 C8 H8A 110.3 . . ?
N1 C8 H8B 110.3 . . ?
C9 C8 H8B 110.3 . . ?
H8A C8 H8B 108.5 . . ?
N2 C9 C8 109.9(5) . . ?
N2 C9 H9A 109.7 . . ?
C8 C9 H9A 109.7 . . ?
N2 C9 H9B 109.7 . . ?
C8 C9 H9B 109.7 . . ?
H9A C9 H9B 108.2 . . ?
C11 C12 H12A 109.5 . . ?
C11 C12 H12B 109.5 . . ?
H12A C12 H12B 109.5 . . ?
C11 C12 H12C 109.5 . . ?
H12A C12 H12C 109.5 . . ?
H12B C12 H12C 109.5 . . ?
O2 C11 O3 125.8(7) . . ?
O2 C11 C12 118.8(8) . . ?
O3 C11 C12 115.4(7) . . ?
C15 C16 H16A 109.5 . . ?
C15 C16 H16B 109.5 . . ?
H16A C16 H16B 109.5 . . ?
C15 C16 H16C 109.5 . . ?
H16A C16 H16C 109.5 . . ?
H16B C16 H16C 109.5 . . ?
N1 C7 C6 111.9(5) . . ?
N1 C7 H7A 109.2 . . ?
C6 C7 H7A 109.2 . . ?
N1 C7 H7B 109.2 . . ?
C6 C7 H7B 109.2 . . ?
H7A C7 H7B 107.9 . . ?
C13 C14 H14A 109.5 . . ?
C13 C14 H14B 109.5 . . ?
H14A C14 H14B 109.5 . . ?
C13 C14 H14C 109.5 . . ?
H14A C14 H14C 109.5 . . ?
H14B C14 H14C 109.5 . . ?
C5 C6 C1 119.2(6) . . ?
C5 C6 C7 119.9(6) . . ?
C1 C6 C7 120.9(5) . . ?
C1 C2 C3 120.2(6) . . ?
C1 C2 H2A 119.9 . . ?
C3 C2 H2A 119.9 . . ?
N2 C10 H10A 109.5 . . ?
N2 C10 H10B 109.5 . . ?
H10A C10 H10B 109.5 . . ?
N2 C10 H10C 109.5 . . ?
H10A C10 H10C 109.5 . . ?
H10B C10 H10C 109.5 . . ?
O1 C1 C2 119.7(6) . . ?
O1 C1 C6 120.9(5) . . ?
C2 C1 C6 119.4(5) . . ?
C4 C5 C6 120.5(6) . . ?
C4 C5 H5 119.8 . . ?
C6 C5 H5 119.8 . . ?
O4 C13 O5 124.3(6) . . ?
O4 C13 C14 118.0(6) . . ?
O5 C13 C14 117.7(6) . . ?
C3 C4 C5 121.1(5) . . ?
C3 C4 Cl1 119.6(6) . . ?
C5 C4 Cl1 119.2(6) . . ?
C4 C3 C2 119.6(6) . . ?
C4 C3 H3 120.2 . . ?
C2 C3 H3 120.2 . . ?
O7 C15 O6 121.8(6) . . ?
O7 C15 C16 122.5(6) . . ?
O6 C15 C16 115.7(6) . . ?

loop_
_geom_bond_atom_site_label_1
_geom_bond_atom_site_label_2
_geom_bond_distance
_geom_bond_site_symmetry_2
_geom_bond_publ_flag
Zn2 O6 1.940(5) . ?
Zn2 O1 1.942(4) . ?
Zn2 O3 1.948(5) . ?
Zn2 O5 1.974(5) . ?
Zn1 O4 2.035(5) . ?
Zn1 O1 2.056(4) . ?
Zn1 O7 2.110(4) 12_464 ?
Zn1 N2 2.114(5) . ?
Zn1 N1 2.130(5) . ?
Zn1 O2 2.379(7) . ?
Cl1 C4 1.742(6) . ?
O7 C15 1.224(8) . ?
O3 C11 1.265(8) . ?
O1 C1 1.339(7) . ?
O5 C13 1.250(8) . ?
O4 C13 1.229(9) . ?
N1 C7 1.465(7) . ?
N1 C8 1.475(8) . ?
N1 H1 0.9800 . ?
O2 C11 1.212(8) . ?
N2 C9 1.451(9) . ?
N2 C10 1.468(9) . ?
N2 H2 0.9800 . ?
O6 C15 1.270(8) . ?
C8 C9 1.526(10) . ?
C8 H8A 0.9700 . ?
C8 H8B 0.9700 . ?
C9 H9A 0.9700 . ?
C9 H9B 0.9700 . ?
C12 C11 1.500(12) . ?
C12 H12A 0.9600 . ?
C12 H12B 0.9600 . ?
C12 H12C 0.9600 . ?
C16 C15 1.495(8) . ?
C16 H16A 0.9600 . ?
C16 H16B 0.9600 . ?
C16 H16C 0.9600 . ?
C7 C6 1.505(8) . ?
C7 H7A 0.9700 . ?
C7 H7B 0.9700 . ?
C14 C13 1.486(9) . ?
C14 H14A 0.9600 . ?
C14 H14B 0.9600 . ?
C14 H14C 0.9600 . ?
C6 C5 1.384(8) . ?
C6 C1 1.396(8) . ?
C2 C1 1.388(9) . ?
C2 C3 1.392(10) . ?
C2 H2A 0.9300 . ?
C10 H10A 0.9600 . ?
C10 H10B 0.9600 . ?
C10 H10C 0.9600 . ?
C5 C4 1.370(10) . ?
C5 H5 0.9300 . ?
C4 C3 1.358(11) . ?
C3 H3 0.9300 . ?
